data_7719966
loop_
_publ_author_name
'Noonikara Poyil, Anurag'
'Phan, Vo Quang Huy'
'Vanga, Mukundam'
'Boretskyi, Andrii'
'Mykhailiuk, Pavel K.'
'Dias, Rasika'

_publ_section_title
;
 Fluorinated B-phenylated scorpionates as tunable platforms for
 stabilizing thallium(I) and silver(I)-ethylene complexes
;
_journal_name_full 'Dalton Transactions'
_journal_paper_doi 10.1039/D5DT02782A
_journal_year 2026
_chemical_formula_moiety 'C18 H14 B F10 N4 S2 Tl'
_chemical_formula_sum 'C18 H14 B F10 N4 S2 Tl'
_chemical_formula_weight 755.63
_space_group_crystal_system triclinic
_space_group_IT_number 2
_space_group_name_Hall '-P 1'
_space_group_name_H-M_alt 'P -1'
_atom_sites_solution_hydrogens geom
_atom_sites_solution_primary dual
_audit_creation_date 2021-10-14
_audit_creation_method
;
Olex2 1.5
(compiled 2021.08.20 svn.r13c46975 for OlexSys, GUI svn.r6405)
;
_audit_update_record
;
2025-10-30 deposited with the CCDC.	2025-12-03 downloaded from the CCDC.
;
_cell_angle_alpha 88.495(2)
_cell_angle_beta 74.164(2)
_cell_angle_gamma 67.788(2)
_cell_formula_units_Z 4
_cell_length_a 11.4445(4)
_cell_length_b 14.4529(5)
_cell_length_c 15.6856(6)
_cell_measurement_reflns_used 9905
_cell_measurement_temperature 100.0
_cell_measurement_theta_max 38.08
_cell_measurement_theta_min 2.65
_cell_volume 2302.17(15)
_computing_data_collection 'APEX3 Ver. 2016.5-0 (Bruker-AXS, 2016)'
_computing_molecular_graphics 'Olex2 1.5 (Dolomanov et al., 2009)'
_computing_publication_material 'Olex2 1.5 (Dolomanov et al., 2009)'
_computing_structure_refinement 'SHELXL 2018/3 (Sheldrick, 2015)'
_computing_structure_solution 'SHELXT 2018/2 (Sheldrick, 2018)'
_diffrn_ambient_temperature 100.0
_diffrn_detector 'charge-coupled device (CCD) area detector'
_diffrn_detector_area_resol_mean 7.9
_diffrn_detector_type 'Photon II 7 CPAD'
_diffrn_measured_fraction_theta_full 0.998
_diffrn_measured_fraction_theta_max 0.987
_diffrn_measurement_device 'three-circle diffractometer'
_diffrn_measurement_device_type 'Bruker D8 Quest Photon II 7'
_diffrn_measurement_method '0.3\% \w and \f scans'
_diffrn_radiation_collimation '0.6 mm double-pinhole'
_diffrn_radiation_detector 'Photon II 7 CPAD'
_diffrn_radiation_monochromator 'curved graphite'
_diffrn_radiation_probe x-ray
_diffrn_radiation_type 'Mo K\a'
_diffrn_radiation_wavelength 0.71073
_diffrn_radiation_xray_symbol K-L~3~
_diffrn_reflns_av_R_equivalents 0.0207
_diffrn_reflns_av_unetI/netI 0.0223
_diffrn_reflns_Laue_measured_fraction_full 0.998
_diffrn_reflns_Laue_measured_fraction_max 0.987
_diffrn_reflns_limit_h_max 16
_diffrn_reflns_limit_h_min -16
_diffrn_reflns_limit_k_max 20
_diffrn_reflns_limit_k_min -20
_diffrn_reflns_limit_l_max 22
_diffrn_reflns_limit_l_min -22
_diffrn_reflns_number 38141
_diffrn_reflns_point_group_measured_fraction_full 0.998
_diffrn_reflns_point_group_measured_fraction_max 0.987
_diffrn_reflns_theta_full 25.242
_diffrn_reflns_theta_max 30.507
_diffrn_reflns_theta_min 2.877
_diffrn_source 'fine-focus sealed X-ray tube'
_diffrn_source_current 30.0
_diffrn_source_power 1.5
_diffrn_source_type 'KFF MO-2KC-90'
_diffrn_source_voltage 50.0
_exptl_absorpt_coefficient_mu 7.294
_exptl_absorpt_correction_T_max 0.3466
_exptl_absorpt_correction_T_min 0.2080
_exptl_absorpt_correction_type multi-scan
_exptl_absorpt_process_details 'SADABS-2016/2 (Krause et al., 2015) was used for absorption correction.'
_exptl_crystal_colour colourless
_exptl_crystal_colour_primary colourless
_exptl_crystal_density_diffrn 2.180
_exptl_crystal_density_method 'not measured'
_exptl_crystal_description block
_exptl_crystal_F_000 1432
_exptl_crystal_size_max 0.42
_exptl_crystal_size_mid 0.33
_exptl_crystal_size_min 0.169
_refine_diff_density_max 2.503
_refine_diff_density_min -2.228
_refine_diff_density_rms 0.115
_refine_ls_extinction_coef 0.00076(6)
_refine_ls_extinction_expression Fc^*^=kFc[1+0.001xFc^2^\l^3^/sin(2\q)]^-1/4^
_refine_ls_extinction_method 'SHELXL-2018/3 (Sheldrick 2018)'
_refine_ls_goodness_of_fit_ref 1.058
_refine_ls_hydrogen_treatment constr
_refine_ls_matrix_type full
_refine_ls_number_parameters 650
_refine_ls_number_reflns 13883
_refine_ls_number_restraints 0
_refine_ls_restrained_S_all 1.058
_refine_ls_R_factor_all 0.0289
_refine_ls_R_factor_gt 0.0248
_refine_ls_shift/su_max 0.003
_refine_ls_shift/su_mean 0.000
_refine_ls_structure_factor_coef Fsqd
_refine_ls_weighting_details 'w=1/[\s^2^(Fo^2^)+(0.0187P)^2^+6.8007P] where P=(Fo^2^+2Fc^2^)/3'
_refine_ls_weighting_scheme calc
_refine_ls_wR_factor_gt 0.0582
_refine_ls_wR_factor_ref 0.0597
_reflns_Friedel_coverage 0.000
_reflns_number_gt 12614
_reflns_number_total 13883
_reflns_threshold_expression 'I > 2\s(I)'
_cod_data_source_file d5dt02782a2.cif
_cod_data_source_block hrd29_0m_a
_cod_database_code 7719966
_shelx_shelxl_version_number 2018/3
_shelx_space_group_comment
;
The symmetry employed for this shelxl refinement is uniquely defined
by the following loop, which should always be used as a source of
symmetry information in preference to the above space-group names.
They are only intended as comments.
;
_shelx_estimated_absorpt_t_max 0.372
_shelx_estimated_absorpt_t_min 0.150
_olex2_refinement_description
;
1. Fixed Uiso
 At 1.2 times of:
  All C(H) groups
2.a Aromatic/amide H refined with riding coordinates:
 C2(H2), C3(H3), C5(H5), C6(H6), C8(H8), C9(H9), C10(H10), C11(H11), C12(H12),
 C14(H14), C15(H15), C16(H16), C17(H17), C18(H18), C20(H20), C21(H21), C23(H23),
  C24(H24), C26(H26), C27(H27), C28(H28), C29(H29), C30(H30), C32(H32),
 C33(H33), C34(H34), C35(H35), C36(H36)
;
_olex2_submission_special_instructions 'No special instructions were received'

loop_
_space_group_symop_operation_xyz
'x, y, z'
'-x, -y, -z'

loop_
_atom_site_label
_atom_site_type_symbol
_atom_site_fract_x
_atom_site_fract_y
_atom_site_fract_z
_atom_site_U_iso_or_equiv
_atom_site_adp_type
_atom_site_occupancy
_atom_site_site_symmetry_order
_atom_site_calc_flag
_atom_site_refinement_flags_posn
_atom_site_refinement_flags_adp
_atom_site_refinement_flags_occupancy
_atom_site_disorder_assembly
_atom_site_disorder_group
Tl1 Tl 0.31237(2) 0.79122(2) 0.74653(2) 0.02061(3) Uani 1 1 d . . . . .
S1 S 0.39697(8) 0.79311(7) 0.98519(5) 0.02696(16) Uani 1 1 d . . . . .
S2 S -0.00322(7) 1.06236(5) 0.76767(5) 0.01880(13) Uani 1 1 d . . . . .
F1 F 0.3290(2) 0.7393(2) 1.05995(16) 0.0459(6) Uani 1 1 d . . . . .
F2 F 0.5328(2) 0.7218(2) 0.99850(18) 0.0528(7) Uani 1 1 d . . . . .
F3 F 0.3821(4) 0.8691(3) 1.05957(16) 0.0716(10) Uani 1 1 d . . . . .
F4 F 0.2574(2) 0.8571(3) 0.9753(2) 0.0794(12) Uani 1 1 d . . . . .
F5 F 0.4106(4) 0.7108(2) 0.91513(18) 0.0636(9) Uani 1 1 d . . . . .
F6 F -0.14354(18) 1.05699(16) 0.80246(14) 0.0295(4) Uani 1 1 d . . . . .
F7 F 0.04504(18) 0.97884(15) 0.83217(13) 0.0284(4) Uani 1 1 d . . . . .
F8 F -0.04763(18) 1.14642(15) 0.84541(13) 0.0285(4) Uani 1 1 d . . . . .
F10 F -0.06101(18) 1.14552(15) 0.70621(14) 0.0284(4) Uani 1 1 d . . . . .
F11 F 0.03118(19) 0.97746(16) 0.69239(14) 0.0301(4) Uani 1 1 d . . . . .
N1 N 0.5181(2) 0.91235(17) 0.77520(15) 0.0150(4) Uani 1 1 d . . . . .
N2 N 0.4447(2) 0.86370(18) 0.82361(16) 0.0178(4) Uani 1 1 d . . . . .
N3 N 0.3650(2) 1.01354(17) 0.68710(15) 0.0136(4) Uani 1 1 d . . . . .
N4 N 0.2620(2) 0.98573(17) 0.72249(15) 0.0150(4) Uani 1 1 d . . . . .
C1 C 0.4738(3) 0.8532(2) 0.90077(18) 0.0191(5) Uani 1 1 d . . . . .
C2 C 0.5647(3) 0.8940(2) 0.90497(19) 0.0225(6) Uani 1 1 d . . . . .
H2 H 0.600366 0.895941 0.952606 0.027 Uiso 1 1 calc R U . . .
C3 C 0.5901(3) 0.9309(2) 0.82291(19) 0.0197(5) Uani 1 1 d . . . . .
H3 H 0.648924 0.964086 0.803084 0.024 Uiso 1 1 calc R U . . .
C4 C 0.1551(3) 1.0676(2) 0.72686(18) 0.0148(5) Uani 1 1 d . . . . .
C5 C 0.1847(3) 1.1495(2) 0.6950(2) 0.0189(5) Uani 1 1 d . . . . .
H5 H 0.125821 1.215675 0.691301 0.023 Uiso 1 1 calc R U . . .
C6 C 0.3206(3) 1.1110(2) 0.67006(18) 0.0169(5) Uani 1 1 d . . . . .
H6 H 0.374142 1.147160 0.645021 0.020 Uiso 1 1 calc R U . . .
C7 C 0.5309(3) 0.8317(2) 0.62627(17) 0.0150(5) Uani 1 1 d . . . . .
C8 C 0.6210(3) 0.7400(2) 0.64195(19) 0.0196(5) Uani 1 1 d . . . . .
H8 H 0.668788 0.739745 0.682948 0.024 Uiso 1 1 calc R U . . .
C9 C 0.6425(3) 0.6494(2) 0.5992(2) 0.0248(6) Uani 1 1 d . . . . .
H9 H 0.704308 0.588537 0.611087 0.030 Uiso 1 1 calc R U . . .
C10 C 0.5733(4) 0.6482(2) 0.5391(2) 0.0270(6) Uani 1 1 d . . . . .
H10 H 0.585553 0.586338 0.511186 0.032 Uiso 1 1 calc R U . . .
C11 C 0.4864(3) 0.7379(2) 0.5201(2) 0.0235(6) Uani 1 1 d . . . . .
H11 H 0.440324 0.737707 0.478145 0.028 Uiso 1 1 calc R U . . .
C12 C 0.4665(3) 0.8284(2) 0.56251(18) 0.0173(5) Uani 1 1 d . . . . .
H12 H 0.408080 0.889304 0.547960 0.021 Uiso 1 1 calc R U . . .
C13 C 0.6161(3) 0.9818(2) 0.62836(18) 0.0157(5) Uani 1 1 d . . . . .
C14 C 0.7092(3) 0.9355(2) 0.54762(19) 0.0184(5) Uani 1 1 d . . . . .
H14 H 0.705611 0.878966 0.520603 0.022 Uiso 1 1 calc R U . . .
C15 C 0.8070(3) 0.9700(2) 0.5058(2) 0.0237(6) Uani 1 1 d . . . . .
H15 H 0.869069 0.936792 0.451060 0.028 Uiso 1 1 calc R U . . .
C16 C 0.8141(3) 1.0526(3) 0.5436(2) 0.0264(7) Uani 1 1 d . . . . .
H16 H 0.881188 1.075904 0.515311 0.032 Uiso 1 1 calc R U . . .
C17 C 0.7228(3) 1.1006(2) 0.6229(2) 0.0261(6) Uani 1 1 d . . . . .
H17 H 0.727112 1.157222 0.649375 0.031 Uiso 1 1 calc R U . . .
C18 C 0.6242(3) 1.0662(2) 0.6642(2) 0.0206(5) Uani 1 1 d . . . . .
H18 H 0.561017 1.100827 0.718077 0.025 Uiso 1 1 calc R U . . .
B1 B 0.5093(3) 0.9353(2) 0.67701(19) 0.0142(5) Uani 1 1 d . . . . .
Tl2 Tl 0.14120(2) 0.44386(2) 0.67438(2) 0.02165(3) Uani 1 1 d . . . . .
S3 S 0.49124(8) 0.41106(6) 0.72319(6) 0.02716(16) Uani 1 1 d . . . . .
S4 S 0.07442(8) 0.66102(5) 0.50545(5) 0.02107(14) Uani 1 1 d . . . . .
F12 F 0.6219(2) 0.33713(18) 0.65532(17) 0.0459(6) Uani 1 1 d . . . . .
F13 F 0.4337(3) 0.32739(19) 0.7256(2) 0.0683(10) Uani 1 1 d . . . . .
F14 F 0.4390(2) 0.4503(2) 0.64008(15) 0.0476(6) Uani 1 1 d . . . . .
F15 F 0.5557(2) 0.49102(19) 0.71237(17) 0.0449(6) Uani 1 1 d . . . . .
F16 F 0.5538(3) 0.3678(2) 0.79966(18) 0.0639(9) Uani 1 1 d . . . . .
F17 F 0.1243(2) 0.62203(16) 0.40321(12) 0.0337(5) Uani 1 1 d . . . . .
F18 F -0.0662(2) 0.7163(2) 0.49282(15) 0.0520(7) Uani 1 1 d . . . . .
F19 F 0.0438(3) 0.56354(19) 0.52583(15) 0.0528(7) Uani 1 1 d . . . . .
F20 F 0.2191(2) 0.5996(2) 0.51016(15) 0.0483(7) Uani 1 1 d . . . . .
F21 F 0.1087(3) 0.75379(18) 0.47716(14) 0.0472(7) Uani 1 1 d . . . . .
N5 N 0.1435(2) 0.59264(18) 0.84772(16) 0.0171(4) Uani 1 1 d . . . . .
N6 N 0.2325(2) 0.52703(18) 0.77858(16) 0.0191(5) Uani 1 1 d . . . . .
N7 N -0.0109(2) 0.69525(18) 0.76029(15) 0.0171(4) Uani 1 1 d . . . . .
N8 N 0.0418(2) 0.63917(18) 0.68059(15) 0.0183(5) Uani 1 1 d . . . . .
C19 C 0.3456(3) 0.4947(2) 0.7999(2) 0.0213(6) Uani 1 1 d . . . . .
C20 C 0.3325(3) 0.5366(3) 0.8819(2) 0.0294(7) Uani 1 1 d . . . . .
H20 H 0.398030 0.525037 0.911762 0.035 Uiso 1 1 calc R U . . .
C21 C 0.2014(3) 0.5991(2) 0.9099(2) 0.0248(6) Uani 1 1 d . . . . .
H21 H 0.158827 0.640291 0.964363 0.030 Uiso 1 1 calc R U . . .
C22 C 0.0183(3) 0.7047(2) 0.61996(18) 0.0168(5) Uani 1 1 d . . . . .
C23 C -0.0493(3) 0.8031(2) 0.65765(19) 0.0210(5) Uani 1 1 d . . . . .
H23 H -0.077365 0.862701 0.628679 0.025 Uiso 1 1 calc R U . . .
C24 C -0.0658(3) 0.7930(2) 0.74731(19) 0.0196(5) Uani 1 1 d . . . . .
H24 H -0.109198 0.846593 0.792869 0.024 Uiso 1 1 calc R U . . .
C25 C -0.0577(3) 0.5519(2) 0.84468(18) 0.0169(5) Uani 1 1 d . . . . .
C26 C 0.0022(3) 0.4565(2) 0.87222(19) 0.0189(5) Uani 1 1 d . . . . .
H26 H 0.073026 0.444622 0.897148 0.023 Uiso 1 1 calc R U . . .
C27 C -0.0393(3) 0.3786(2) 0.8640(2) 0.0237(6) Uani 1 1 d . . . . .
H27 H 0.003477 0.314750 0.882784 0.028 Uiso 1 1 calc R U . . .
C28 C -0.1431(4) 0.3947(3) 0.8283(2) 0.0272(6) Uani 1 1 d . . . . .
H28 H -0.170460 0.341728 0.821106 0.033 Uiso 1 1 calc R U . . .
C29 C -0.2065(4) 0.4893(3) 0.8032(2) 0.0306(7) Uani 1 1 d . . . . .
H29 H -0.279463 0.501557 0.780545 0.037 Uiso 1 1 calc R U . . .
C30 C -0.1638(3) 0.5665(2) 0.8111(2) 0.0245(6) Uani 1 1 d . . . . .
H30 H -0.208015 0.630569 0.793065 0.029 Uiso 1 1 calc R U . . .
C31 C -0.0875(3) 0.7222(2) 0.93468(18) 0.0171(5) Uani 1 1 d . . . . .
C32 C -0.1924(3) 0.7126(2) 0.99987(19) 0.0207(5) Uani 1 1 d . . . . .
H32 H -0.215012 0.656753 0.994103 0.025 Uiso 1 1 calc R U . . .
C33 C -0.2645(3) 0.7828(3) 1.0730(2) 0.0262(6) Uani 1 1 d . . . . .
H33 H -0.334044 0.773550 1.116955 0.031 Uiso 1 1 calc R U . . .
C34 C -0.2351(3) 0.8664(3) 1.0817(2) 0.0306(7) Uani 1 1 d . . . . .
H34 H -0.286013 0.915438 1.130583 0.037 Uiso 1 1 calc R U . . .
C35 C -0.1310(4) 0.8775(3) 1.0187(2) 0.0287(7) Uani 1 1 d . . . . .
H35 H -0.109690 0.934168 1.024245 0.034 Uiso 1 1 calc R U . . .
C36 C -0.0574(3) 0.8050(2) 0.9469(2) 0.0228(6) Uani 1 1 d . . . . .
H36 H 0.015532 0.812362 0.904999 0.027 Uiso 1 1 calc R U . . .
B2 B -0.0056(3) 0.6409(2) 0.8495(2) 0.0160(5) Uani 1 1 d . . . . .

loop_
_atom_site_aniso_label
_atom_site_aniso_U_11
_atom_site_aniso_U_22
_atom_site_aniso_U_33
_atom_site_aniso_U_23
_atom_site_aniso_U_13
_atom_site_aniso_U_12
Tl1 0.02159(6) 0.01926(5) 0.02261(6) 0.00454(4) -0.00457(4) -0.01101(4)
S1 0.0207(3) 0.0391(4) 0.0195(3) 0.0139(3) -0.0039(3) -0.0119(3)
S2 0.0136(3) 0.0211(3) 0.0199(3) 0.0005(2) -0.0008(2) -0.0075(2)
F1 0.0347(12) 0.0706(17) 0.0361(12) 0.0350(12) -0.0083(10) -0.0274(12)
F2 0.0294(11) 0.0726(18) 0.0572(16) 0.0482(14) -0.0172(11) -0.0198(12)
F3 0.111(3) 0.079(2) 0.0179(11) -0.0035(12) 0.0163(13) -0.053(2)
F4 0.0178(11) 0.109(3) 0.098(2) 0.080(2) -0.0108(13) -0.0191(14)
F5 0.116(3) 0.0719(19) 0.0376(14) 0.0218(13) -0.0207(15) -0.076(2)
F6 0.0154(8) 0.0375(11) 0.0344(10) 0.0026(8) 0.0008(7) -0.0142(8)
F7 0.0213(9) 0.0304(10) 0.0310(10) 0.0138(8) -0.0020(8) -0.0117(8)
F8 0.0199(9) 0.0317(10) 0.0263(9) -0.0094(8) 0.0039(7) -0.0083(8)
F10 0.0170(8) 0.0354(11) 0.0346(10) 0.0122(8) -0.0113(8) -0.0100(8)
F11 0.0257(9) 0.0347(11) 0.0318(10) -0.0106(8) 0.0013(8) -0.0194(8)
N1 0.0138(10) 0.0181(10) 0.0122(10) 0.0027(8) -0.0020(8) -0.0067(8)
N2 0.0184(11) 0.0211(11) 0.0139(10) 0.0044(9) -0.0025(8) -0.0094(9)
N3 0.0116(9) 0.0142(10) 0.0140(10) 0.0010(8) -0.0015(8) -0.0055(8)
N4 0.0136(10) 0.0166(10) 0.0143(10) 0.0017(8) -0.0017(8) -0.0068(8)
C1 0.0175(12) 0.0233(13) 0.0119(11) 0.0035(10) -0.0005(10) -0.0056(11)
C2 0.0211(13) 0.0313(15) 0.0146(12) 0.0037(11) -0.0061(10) -0.0089(12)
C3 0.0177(12) 0.0239(14) 0.0181(13) 0.0034(10) -0.0069(10) -0.0076(11)
C4 0.0121(11) 0.0158(12) 0.0157(11) 0.0003(9) -0.0015(9) -0.0060(9)
C5 0.0150(12) 0.0168(12) 0.0230(13) 0.0029(10) -0.0035(10) -0.0055(10)
C6 0.0158(12) 0.0161(12) 0.0178(12) 0.0017(9) -0.0024(10) -0.0067(10)
C7 0.0142(11) 0.0162(12) 0.0120(11) 0.0028(9) -0.0008(9) -0.0051(9)
C8 0.0198(13) 0.0189(13) 0.0167(12) 0.0040(10) -0.0057(10) -0.0034(10)
C9 0.0290(15) 0.0146(12) 0.0223(14) 0.0027(10) -0.0058(12) -0.0003(11)
C10 0.0360(17) 0.0174(13) 0.0227(14) -0.0031(11) -0.0064(13) -0.0058(12)
C11 0.0294(15) 0.0227(14) 0.0187(13) 0.0000(11) -0.0091(12) -0.0089(12)
C12 0.0177(12) 0.0157(12) 0.0155(12) 0.0018(9) -0.0045(10) -0.0035(10)
C13 0.0132(11) 0.0184(12) 0.0149(11) 0.0061(9) -0.0047(9) -0.0051(10)
C14 0.0159(12) 0.0230(13) 0.0156(12) 0.0072(10) -0.0047(10) -0.0069(10)
C15 0.0165(13) 0.0318(16) 0.0199(13) 0.0123(12) -0.0045(11) -0.0073(12)
C16 0.0165(13) 0.0321(16) 0.0346(17) 0.0186(13) -0.0103(12) -0.0125(12)
C17 0.0230(14) 0.0233(14) 0.0388(18) 0.0108(13) -0.0151(13) -0.0123(12)
C18 0.0182(13) 0.0198(13) 0.0241(14) 0.0045(11) -0.0071(11) -0.0072(11)
B1 0.0130(12) 0.0159(13) 0.0125(12) 0.0022(10) -0.0027(10) -0.0049(10)
Tl2 0.02888(6) 0.01554(5) 0.01942(6) -0.00125(4) -0.00593(4) -0.00781(4)
S3 0.0183(3) 0.0237(4) 0.0335(4) -0.0029(3) -0.0025(3) -0.0047(3)
S4 0.0266(4) 0.0195(3) 0.0132(3) 0.0008(2) -0.0035(3) -0.0062(3)
F12 0.0239(10) 0.0400(13) 0.0523(15) -0.0111(11) 0.0037(10) 0.0018(9)
F13 0.0511(16) 0.0312(13) 0.100(2) -0.0278(14) 0.0279(16) -0.0238(12)
F14 0.0296(11) 0.0681(17) 0.0273(11) -0.0147(11) -0.0057(9) 0.0000(11)
F15 0.0320(12) 0.0500(14) 0.0536(15) -0.0086(11) 0.0016(10) -0.0255(11)
F16 0.0370(14) 0.0710(19) 0.0449(15) 0.0149(14) -0.0092(11) 0.0190(13)
F17 0.0464(13) 0.0325(11) 0.0125(8) -0.0025(7) -0.0032(8) -0.0082(9)
F18 0.0328(12) 0.0809(19) 0.0244(11) -0.0103(11) -0.0130(9) 0.0019(12)
F19 0.106(2) 0.0433(13) 0.0231(11) -0.0009(9) -0.0078(12) -0.0503(15)
F20 0.0300(11) 0.0610(16) 0.0271(11) -0.0129(10) -0.0064(9) 0.0113(11)
F21 0.0838(19) 0.0365(12) 0.0211(10) 0.0042(9) 0.0028(11) -0.0353(13)
N5 0.0187(11) 0.0172(11) 0.0146(10) -0.0007(8) -0.0041(9) -0.0063(9)
N6 0.0181(11) 0.0170(11) 0.0190(11) -0.0027(9) -0.0025(9) -0.0048(9)
N7 0.0198(11) 0.0160(10) 0.0126(10) -0.0001(8) -0.0015(8) -0.0058(9)
N8 0.0241(12) 0.0142(10) 0.0129(10) 0.0002(8) -0.0028(9) -0.0052(9)
C19 0.0188(13) 0.0190(13) 0.0251(14) 0.0006(11) -0.0048(11) -0.0069(11)
C20 0.0223(15) 0.0354(18) 0.0299(16) -0.0043(13) -0.0123(13) -0.0064(13)
C21 0.0251(15) 0.0279(15) 0.0212(14) -0.0041(12) -0.0090(12) -0.0078(12)
C22 0.0196(12) 0.0181(12) 0.0120(11) 0.0011(9) -0.0037(10) -0.0071(10)
C23 0.0276(15) 0.0166(12) 0.0172(13) 0.0030(10) -0.0081(11) -0.0059(11)
C24 0.0239(14) 0.0144(12) 0.0174(12) -0.0005(10) -0.0063(11) -0.0037(10)
C25 0.0191(12) 0.0183(12) 0.0131(11) 0.0029(9) -0.0037(10) -0.0078(10)
C26 0.0213(13) 0.0192(13) 0.0163(12) 0.0052(10) -0.0053(10) -0.0080(11)
C27 0.0302(16) 0.0200(13) 0.0212(14) 0.0051(11) -0.0052(12) -0.0117(12)
C28 0.0352(17) 0.0277(16) 0.0256(15) 0.0041(12) -0.0081(13) -0.0200(14)
C29 0.0333(17) 0.0362(18) 0.0336(18) 0.0078(14) -0.0169(14) -0.0208(15)
C30 0.0268(15) 0.0247(14) 0.0263(15) 0.0072(12) -0.0121(12) -0.0117(12)
C31 0.0178(12) 0.0182(12) 0.0115(11) 0.0010(9) -0.0037(9) -0.0031(10)
C32 0.0190(13) 0.0251(14) 0.0147(12) 0.0027(10) -0.0042(10) -0.0052(11)
C33 0.0203(14) 0.0370(17) 0.0130(12) -0.0009(12) -0.0026(10) -0.0034(13)
C34 0.0319(17) 0.0315(17) 0.0151(13) -0.0073(12) -0.0085(12) 0.0041(14)
C35 0.0414(19) 0.0233(15) 0.0207(14) -0.0005(11) -0.0121(13) -0.0092(14)
C36 0.0294(15) 0.0228(14) 0.0154(12) 0.0005(10) -0.0054(11) -0.0098(12)
B2 0.0183(13) 0.0167(13) 0.0125(12) 0.0032(10) -0.0043(10) -0.0065(11)

loop_
_atom_type_symbol
_atom_type_description
_atom_type_scat_dispersion_real
_atom_type_scat_dispersion_imag
_atom_type_scat_source
C C 0.0033 0.0016 'International Tables Vol C Tables 4.2.6.8 and 6.1.1.4'
H H 0.0000 0.0000 'International Tables Vol C Tables 4.2.6.8 and 6.1.1.4'
B B 0.0013 0.0007 'International Tables Vol C Tables 4.2.6.8 and 6.1.1.4'
F F 0.0171 0.0103 'International Tables Vol C Tables 4.2.6.8 and 6.1.1.4'
N N 0.0061 0.0033 'International Tables Vol C Tables 4.2.6.8 and 6.1.1.4'
S S 0.1246 0.1234 'International Tables Vol C Tables 4.2.6.8 and 6.1.1.4'
Tl Tl -2.8358 9.6688 'International Tables Vol C Tables 4.2.6.8 and 6.1.1.4'

loop_
_geom_angle_atom_site_label_1
_geom_angle_atom_site_label_2
_geom_angle_atom_site_label_3
_geom_angle
_geom_angle_site_symmetry_1
_geom_angle_site_symmetry_3
_geom_angle_publ_flag
N2 Tl1 N4 67.60(7) . . ?
F1 S1 C1 179.76(17) . . ?
F2 S1 F1 87.69(12) . . ?
F2 S1 F5 88.97(19) . . ?
F2 S1 C1 92.21(13) . . ?
F3 S1 F1 88.12(15) . . ?
F3 S1 F2 89.6(2) . . ?
F3 S1 F4 92.2(2) . . ?
F3 S1 F5 175.87(15) . . ?
F3 S1 C1 92.09(15) . . ?
F4 S1 F1 87.84(13) . . ?
F4 S1 F2 175.13(15) . . ?
F4 S1 F5 89.0(2) . . ?
F4 S1 C1 92.26(13) . . ?
F5 S1 F1 87.96(15) . . ?
F5 S1 C1 91.82(14) . . ?
F6 S2 F7 87.83(11) . . ?
F6 S2 F10 88.26(11) . . ?
F6 S2 F11 87.41(11) . . ?
F6 S2 C4 179.12(13) . . ?
F7 S2 C4 92.50(12) . . ?
F8 S2 F6 88.41(11) . . ?
F8 S2 F7 89.79(12) . . ?
F8 S2 F10 89.83(12) . . ?
F8 S2 F11 175.82(11) . . ?
F8 S2 C4 92.42(12) . . ?
F10 S2 F7 176.08(11) . . ?
F10 S2 F11 90.17(12) . . ?
F10 S2 C4 91.42(12) . . ?
F11 S2 F7 89.92(12) . . ?
F11 S2 C4 91.77(11) . . ?
N2 N1 B1 118.5(2) . . ?
C3 N1 N2 109.9(2) . . ?
C3 N1 B1 131.6(2) . . ?
N1 N2 Tl1 119.59(17) . . ?
C1 N2 Tl1 134.62(19) . . ?
C1 N2 N1 105.1(2) . . ?
N4 N3 B1 119.0(2) . . ?
C6 N3 N4 110.2(2) . . ?
C6 N3 B1 130.7(2) . . ?
N3 N4 Tl1 118.58(16) . . ?
C4 N4 Tl1 135.71(18) . . ?
C4 N4 N3 105.2(2) . . ?
N2 C1 S1 119.9(2) . . ?
N2 C1 C2 112.9(3) . . ?
C2 C1 S1 127.2(2) . . ?
C1 C2 H2 128.6 . . ?
C3 C2 C1 102.9(3) . . ?
C3 C2 H2 128.6 . . ?
N1 C3 C2 109.2(3) . . ?
N1 C3 H3 125.4 . . ?
C2 C3 H3 125.4 . . ?
N4 C4 S2 119.6(2) . . ?
N4 C4 C5 112.7(2) . . ?
C5 C4 S2 127.7(2) . . ?
C4 C5 H5 128.5 . . ?
C6 C5 C4 103.0(2) . . ?
C6 C5 H5 128.5 . . ?
N3 C6 C5 108.9(2) . . ?
N3 C6 H6 125.5 . . ?
C5 C6 H6 125.5 . . ?
C8 C7 C12 116.8(3) . . ?
C8 C7 B1 120.4(2) . . ?
C12 C7 B1 122.8(2) . . ?
C7 C8 H8 119.0 . . ?
C9 C8 C7 121.9(3) . . ?
C9 C8 H8 119.0 . . ?
C8 C9 H9 120.0 . . ?
C8 C9 C10 119.9(3) . . ?
C10 C9 H9 120.0 . . ?
C9 C10 H10 120.2 . . ?
C11 C10 C9 119.5(3) . . ?
C11 C10 H10 120.2 . . ?
C10 C11 H11 119.9 . . ?
C10 C11 C12 120.2(3) . . ?
C12 C11 H11 119.9 . . ?
C7 C12 H12 119.2 . . ?
C11 C12 C7 121.6(3) . . ?
C11 C12 H12 119.2 . . ?
C14 C13 C18 116.6(3) . . ?
C14 C13 B1 120.0(2) . . ?
C18 C13 B1 123.3(2) . . ?
C13 C14 H14 119.1 . . ?
C15 C14 C13 121.9(3) . . ?
C15 C14 H14 119.1 . . ?
C14 C15 H15 119.9 . . ?
C16 C15 C14 120.2(3) . . ?
C16 C15 H15 119.9 . . ?
C15 C16 H16 120.3 . . ?
C17 C16 C15 119.4(3) . . ?
C17 C16 H16 120.3 . . ?
C16 C17 H17 120.0 . . ?
C16 C17 C18 120.1(3) . . ?
C18 C17 H17 120.0 . . ?
C13 C18 H18 119.1 . . ?
C17 C18 C13 121.8(3) . . ?
C17 C18 H18 119.1 . . ?
N1 B1 C7 107.3(2) . . ?
N1 B1 C13 109.9(2) . . ?
N3 B1 N1 106.1(2) . . ?
N3 B1 C7 109.4(2) . . ?
N3 B1 C13 110.7(2) . . ?
C7 B1 C13 113.1(2) . . ?
N8 Tl2 N6 68.12(8) . . ?
F12 S3 F14 87.42(14) . . ?
F12 S3 C19 179.31(16) . . ?
F13 S3 F12 87.94(14) . . ?
F13 S3 F14 88.63(19) . . ?
F13 S3 C19 92.66(14) . . ?
F14 S3 C19 92.93(14) . . ?
F15 S3 F12 87.85(14) . . ?
F15 S3 F13 175.12(16) . . ?
F15 S3 F14 88.70(16) . . ?
F15 S3 C19 91.56(14) . . ?
F16 S3 F12 88.03(15) . . ?
F16 S3 F13 92.1(2) . . ?
F16 S3 F14 175.37(14) . . ?
F16 S3 F15 90.27(18) . . ?
F16 S3 C19 91.61(15) . . ?
F17 S4 C22 179.93(14) . . ?
F18 S4 F17 87.55(12) . . ?
F18 S4 F19 89.56(18) . . ?
F18 S4 F20 174.89(13) . . ?
F18 S4 C22 92.38(13) . . ?
F19 S4 F17 87.51(12) . . ?
F19 S4 C22 92.47(13) . . ?
F20 S4 F17 87.57(12) . . ?
F20 S4 F19 88.72(17) . . ?
F20 S4 C22 92.50(13) . . ?
F21 S4 F17 87.78(12) . . ?
F21 S4 F18 90.28(17) . . ?
F21 S4 F19 175.29(12) . . ?
F21 S4 F20 91.04(17) . . ?
F21 S4 C22 92.24(13) . . ?
N6 N5 B2 119.7(2) . . ?
C21 N5 N6 110.1(2) . . ?
C21 N5 B2 129.9(2) . . ?
N5 N6 Tl2 117.75(17) . . ?
C19 N6 Tl2 132.29(19) . . ?
C19 N6 N5 105.1(2) . . ?
N8 N7 B2 119.5(2) . . ?
C24 N7 N8 109.6(2) . . ?
C24 N7 B2 130.8(2) . . ?
N7 N8 Tl2 120.35(17) . . ?
C22 N8 Tl2 134.02(18) . . ?
C22 N8 N7 105.4(2) . . ?
N6 C19 S3 119.5(2) . . ?
N6 C19 C20 112.5(3) . . ?
C20 C19 S3 127.9(2) . . ?
C19 C20 H20 128.4 . . ?
C21 C20 C19 103.2(3) . . ?
C21 C20 H20 128.4 . . ?
N5 C21 C20 109.1(3) . . ?
N5 C21 H21 125.5 . . ?
C20 C21 H21 125.5 . . ?
N8 C22 S4 119.5(2) . . ?
N8 C22 C23 112.5(2) . . ?
C23 C22 S4 128.0(2) . . ?
C22 C23 H23 128.4 . . ?
C24 C23 C22 103.1(2) . . ?
C24 C23 H23 128.4 . . ?
N7 C24 C23 109.4(2) . . ?
N7 C24 H24 125.3 . . ?
C23 C24 H24 125.3 . . ?
C26 C25 B2 122.1(3) . . ?
C30 C25 C26 116.9(3) . . ?
C30 C25 B2 120.9(3) . . ?
C25 C26 H26 119.1 . . ?
C27 C26 C25 121.8(3) . . ?
C27 C26 H26 119.1 . . ?
C26 C27 H27 120.0 . . ?
C28 C27 C26 120.0(3) . . ?
C28 C27 H27 120.0 . . ?
C27 C28 H28 120.4 . . ?
C29 C28 C27 119.1(3) . . ?
C29 C28 H28 120.4 . . ?
C28 C29 H29 119.7 . . ?
C28 C29 C30 120.5(3) . . ?
C30 C29 H29 119.7 . . ?
C25 C30 C29 121.6(3) . . ?
C25 C30 H30 119.2 . . ?
C29 C30 H30 119.2 . . ?
C32 C31 B2 121.3(3) . . ?
C36 C31 C32 116.8(3) . . ?
C36 C31 B2 121.9(3) . . ?
C31 C32 H32 119.1 . . ?
C33 C32 C31 121.8(3) . . ?
C33 C32 H32 119.1 . . ?
C32 C33 H33 120.0 . . ?
C34 C33 C32 120.1(3) . . ?
C34 C33 H33 120.0 . . ?
C33 C34 H34 120.2 . . ?
C35 C34 C33 119.5(3) . . ?
C35 C34 H34 120.2 . . ?
C34 C35 H35 120.2 . . ?
C34 C35 C36 119.6(3) . . ?
C36 C35 H35 120.2 . . ?
C31 C36 C35 122.1(3) . . ?
C31 C36 H36 118.9 . . ?
C35 C36 H36 118.9 . . ?
N5 B2 N7 106.6(2) . . ?
N5 B2 C25 108.7(2) . . ?
N5 B2 C31 109.5(2) . . ?
N7 B2 C25 106.7(2) . . ?
N7 B2 C31 109.9(2) . . ?
C31 B2 C25 115.0(2) . . ?

loop_
_geom_bond_atom_site_label_1
_geom_bond_atom_site_label_2
_geom_bond_distance
_geom_bond_site_symmetry_2
_geom_bond_publ_flag
Tl1 N2 2.668(2) . ?
Tl1 N4 2.686(2) . ?
S1 F1 1.581(2) . ?
S1 F2 1.573(2) . ?
S1 F3 1.554(3) . ?
S1 F4 1.562(3) . ?
S1 F5 1.575(3) . ?
S1 C1 1.779(3) . ?
S2 F6 1.5801(19) . ?
S2 F7 1.588(2) . ?
S2 F8 1.579(2) . ?
S2 F10 1.580(2) . ?
S2 F11 1.585(2) . ?
S2 C4 1.780(3) . ?
N1 N2 1.359(3) . ?
N1 C3 1.351(4) . ?
N1 B1 1.589(4) . ?
N2 C1 1.331(4) . ?
N3 N4 1.359(3) . ?
N3 C6 1.352(3) . ?
N3 B1 1.576(4) . ?
N4 C4 1.329(3) . ?
C1 C2 1.391(4) . ?
C2 H2 0.9500 . ?
C2 C3 1.379(4) . ?
C3 H3 0.9500 . ?
C4 C5 1.396(4) . ?
C5 H5 0.9500 . ?
C5 C6 1.380(4) . ?
C6 H6 0.9500 . ?
C7 C8 1.403(4) . ?
C7 C12 1.406(4) . ?
C7 B1 1.616(4) . ?
C8 H8 0.9500 . ?
C8 C9 1.391(4) . ?
C9 H9 0.9500 . ?
C9 C10 1.391(5) . ?
C10 H10 0.9500 . ?
C10 C11 1.388(4) . ?
C11 H11 0.9500 . ?
C11 C12 1.393(4) . ?
C12 H12 0.9500 . ?
C13 C14 1.399(4) . ?
C13 C18 1.402(4) . ?
C13 B1 1.616(4) . ?
C14 H14 0.9500 . ?
C14 C15 1.391(4) . ?
C15 H15 0.9500 . ?
C15 C16 1.386(5) . ?
C16 H16 0.9500 . ?
C16 C17 1.381(5) . ?
C17 H17 0.9500 . ?
C17 C18 1.397(4) . ?
C18 H18 0.9500 . ?
Tl2 N6 2.682(2) . ?
Tl2 N8 2.607(2) . ?
S3 F12 1.579(2) . ?
S3 F13 1.576(3) . ?
S3 F14 1.584(3) . ?
S3 F15 1.573(2) . ?
S3 F16 1.560(3) . ?
S3 C19 1.774(3) . ?
S4 F17 1.587(2) . ?
S4 F18 1.568(2) . ?
S4 F19 1.581(2) . ?
S4 F20 1.577(2) . ?
S4 F21 1.556(2) . ?
S4 C22 1.778(3) . ?
N5 N6 1.354(3) . ?
N5 C21 1.343(4) . ?
N5 B2 1.573(4) . ?
N6 C19 1.333(4) . ?
N7 N8 1.362(3) . ?
N7 C24 1.347(4) . ?
N7 B2 1.591(4) . ?
N8 C22 1.332(4) . ?
C19 C20 1.382(4) . ?
C20 H20 0.9500 . ?
C20 C21 1.377(5) . ?
C21 H21 0.9500 . ?
C22 C23 1.390(4) . ?
C23 H23 0.9500 . ?
C23 C24 1.378(4) . ?
C24 H24 0.9500 . ?
C25 C26 1.404(4) . ?
C25 C30 1.394(4) . ?
C25 B2 1.621(4) . ?
C26 H26 0.9500 . ?
C26 C27 1.399(4) . ?
C27 H27 0.9500 . ?
C27 C28 1.388(5) . ?
C28 H28 0.9500 . ?
C28 C29 1.387(5) . ?
C29 H29 0.9500 . ?
C29 C30 1.398(5) . ?
C30 H30 0.9500 . ?
C31 C32 1.398(4) . ?
C31 C36 1.396(4) . ?
C31 B2 1.615(4) . ?
C32 H32 0.9500 . ?
C32 C33 1.391(4) . ?
C33 H33 0.9500 . ?
C33 C34 1.391(5) . ?
C34 H34 0.9500 . ?
C34 C35 1.385(5) . ?
C35 H35 0.9500 . ?
C35 C36 1.398(4) . ?
C36 H36 0.9500 . ?

loop_
_geom_torsion_atom_site_label_1
_geom_torsion_atom_site_label_2
_geom_torsion_atom_site_label_3
_geom_torsion_atom_site_label_4
_geom_torsion
_geom_torsion_site_symmetry_1
_geom_torsion_site_symmetry_2
_geom_torsion_site_symmetry_3
_geom_torsion_site_symmetry_4
_geom_torsion_publ_flag
Tl1 N2 C1 S1 -10.5(4) . . . . ?
Tl1 N2 C1 C2 170.1(2) . . . . ?
Tl1 N4 C4 S2 7.6(4) . . . . ?
Tl1 N4 C4 C5 -170.93(19) . . . . ?
S1 C1 C2 C3 -179.5(2) . . . . ?
S2 C4 C5 C6 -178.2(2) . . . . ?
F2 S1 C1 N2 130.0(3) . . . . ?
F2 S1 C1 C2 -50.7(3) . . . . ?
F3 S1 C1 N2 -140.4(3) . . . . ?
F3 S1 C1 C2 38.9(3) . . . . ?
F4 S1 C1 N2 -48.1(3) . . . . ?
F4 S1 C1 C2 131.3(3) . . . . ?
F5 S1 C1 N2 41.0(3) . . . . ?
F5 S1 C1 C2 -139.7(3) . . . . ?
F7 S2 C4 N4 30.9(2) . . . . ?
F7 S2 C4 C5 -150.9(3) . . . . ?
F8 S2 C4 N4 120.8(2) . . . . ?
F8 S2 C4 C5 -61.0(3) . . . . ?
F10 S2 C4 N4 -149.3(2) . . . . ?
F10 S2 C4 C5 28.9(3) . . . . ?
F11 S2 C4 N4 -59.1(2) . . . . ?
F11 S2 C4 C5 119.1(3) . . . . ?
N1 N2 C1 S1 179.6(2) . . . . ?
N1 N2 C1 C2 0.2(3) . . . . ?
N2 N1 C3 C2 0.0(3) . . . . ?
N2 N1 B1 N3 66.7(3) . . . . ?
N2 N1 B1 C7 -50.2(3) . . . . ?
N2 N1 B1 C13 -173.6(2) . . . . ?
N2 C1 C2 C3 -0.1(4) . . . . ?
N3 N4 C4 S2 178.54(18) . . . . ?
N3 N4 C4 C5 0.1(3) . . . . ?
N4 N3 C6 C5 0.3(3) . . . . ?
N4 N3 B1 N1 -64.2(3) . . . . ?
N4 N3 B1 C7 51.3(3) . . . . ?
N4 N3 B1 C13 176.6(2) . . . . ?
N4 C4 C5 C6 0.1(3) . . . . ?
C1 C2 C3 N1 0.1(3) . . . . ?
C3 N1 N2 Tl1 -171.88(18) . . . . ?
C3 N1 N2 C1 -0.1(3) . . . . ?
C3 N1 B1 N3 -114.8(3) . . . . ?
C3 N1 B1 C7 128.3(3) . . . . ?
C3 N1 B1 C13 4.9(4) . . . . ?
C4 C5 C6 N3 -0.2(3) . . . . ?
C6 N3 N4 Tl1 172.64(17) . . . . ?
C6 N3 N4 C4 -0.2(3) . . . . ?
C6 N3 B1 N1 112.0(3) . . . . ?
C6 N3 B1 C7 -132.5(3) . . . . ?
C6 N3 B1 C13 -7.2(4) . . . . ?
C7 C8 C9 C10 -0.1(5) . . . . ?
C8 C7 C12 C11 3.1(4) . . . . ?
C8 C7 B1 N1 -37.2(3) . . . . ?
C8 C7 B1 N3 -151.9(2) . . . . ?
C8 C7 B1 C13 84.2(3) . . . . ?
C8 C9 C10 C11 2.1(5) . . . . ?
C9 C10 C11 C12 -1.4(5) . . . . ?
C10 C11 C12 C7 -1.3(5) . . . . ?
C12 C7 C8 C9 -2.4(4) . . . . ?
C12 C7 B1 N1 145.6(2) . . . . ?
C12 C7 B1 N3 30.9(3) . . . . ?
C12 C7 B1 C13 -93.0(3) . . . . ?
C13 C14 C15 C16 -0.2(4) . . . . ?
C14 C13 C18 C17 -1.9(4) . . . . ?
C14 C13 B1 N1 123.7(3) . . . . ?
C14 C13 B1 N3 -119.4(3) . . . . ?
C14 C13 B1 C7 3.8(3) . . . . ?
C14 C15 C16 C17 -0.4(4) . . . . ?
C15 C16 C17 C18 -0.1(5) . . . . ?
C16 C17 C18 C13 1.3(5) . . . . ?
C18 C13 C14 C15 1.4(4) . . . . ?
C18 C13 B1 N1 -54.2(3) . . . . ?
C18 C13 B1 N3 62.6(3) . . . . ?
C18 C13 B1 C7 -174.1(2) . . . . ?
B1 N1 N2 Tl1 6.9(3) . . . . ?
B1 N1 N2 C1 178.7(2) . . . . ?
B1 N1 C3 C2 -178.6(3) . . . . ?
B1 N3 N4 Tl1 -10.4(3) . . . . ?
B1 N3 N4 C4 176.7(2) . . . . ?
B1 N3 C6 C5 -176.2(3) . . . . ?
B1 C7 C8 C9 -179.8(3) . . . . ?
B1 C7 C12 C11 -179.6(3) . . . . ?
B1 C13 C14 C15 -176.7(3) . . . . ?
B1 C13 C18 C17 176.1(3) . . . . ?
Tl2 N6 C19 S3 29.5(4) . . . . ?
Tl2 N6 C19 C20 -152.9(2) . . . . ?
Tl2 N8 C22 S4 -6.7(4) . . . . ?
Tl2 N8 C22 C23 173.9(2) . . . . ?
S3 C19 C20 C21 176.7(3) . . . . ?
S4 C22 C23 C24 -179.3(2) . . . . ?
F13 S3 C19 N6 -62.0(3) . . . . ?
F13 S3 C19 C20 120.7(3) . . . . ?
F14 S3 C19 N6 26.8(3) . . . . ?
F14 S3 C19 C20 -150.5(3) . . . . ?
F15 S3 C19 N6 115.5(3) . . . . ?
F15 S3 C19 C20 -61.7(3) . . . . ?
F16 S3 C19 N6 -154.2(3) . . . . ?
F16 S3 C19 C20 28.6(3) . . . . ?
F18 S4 C22 N8 126.7(3) . . . . ?
F18 S4 C22 C23 -54.0(3) . . . . ?
F19 S4 C22 N8 37.0(3) . . . . ?
F19 S4 C22 C23 -143.7(3) . . . . ?
F20 S4 C22 N8 -51.8(3) . . . . ?
F20 S4 C22 C23 127.5(3) . . . . ?
F21 S4 C22 N8 -143.0(3) . . . . ?
F21 S4 C22 C23 36.3(3) . . . . ?
N5 N6 C19 S3 -176.8(2) . . . . ?
N5 N6 C19 C20 0.8(4) . . . . ?
N6 N5 C21 C20 0.1(4) . . . . ?
N6 N5 B2 N7 -56.8(3) . . . . ?
N6 N5 B2 C25 57.9(3) . . . . ?
N6 N5 B2 C31 -175.6(2) . . . . ?
N6 C19 C20 C21 -0.8(4) . . . . ?
N7 N8 C22 S4 179.1(2) . . . . ?
N7 N8 C22 C23 -0.3(3) . . . . ?
N8 N7 C24 C23 -0.4(3) . . . . ?
N8 N7 B2 N5 67.4(3) . . . . ?
N8 N7 B2 C25 -48.6(3) . . . . ?
N8 N7 B2 C31 -174.0(2) . . . . ?
N8 C22 C23 C24 0.1(4) . . . . ?
C19 C20 C21 N5 0.4(4) . . . . ?
C21 N5 N6 Tl2 157.7(2) . . . . ?
C21 N5 N6 C19 -0.6(3) . . . . ?
C21 N5 B2 N7 129.4(3) . . . . ?
C21 N5 B2 C25 -115.9(3) . . . . ?
C21 N5 B2 C31 10.6(4) . . . . ?
C22 C23 C24 N7 0.2(3) . . . . ?
C24 N7 N8 Tl2 -174.75(19) . . . . ?
C24 N7 N8 C22 0.4(3) . . . . ?
C24 N7 B2 N5 -115.7(3) . . . . ?
C24 N7 B2 C25 128.2(3) . . . . ?
C24 N7 B2 C31 2.8(4) . . . . ?
C25 C26 C27 C28 -0.4(5) . . . . ?
C26 C25 C30 C29 -1.4(5) . . . . ?
C26 C25 B2 N5 24.0(3) . . . . ?
C26 C25 B2 N7 138.7(3) . . . . ?
C26 C25 B2 C31 -99.1(3) . . . . ?
C26 C27 C28 C29 -1.6(5) . . . . ?
C27 C28 C29 C30 2.1(5) . . . . ?
C28 C29 C30 C25 -0.5(5) . . . . ?
C30 C25 C26 C27 1.9(4) . . . . ?
C30 C25 B2 N5 -154.8(3) . . . . ?
C30 C25 B2 N7 -40.1(3) . . . . ?
C30 C25 B2 C31 82.1(3) . . . . ?
C31 C32 C33 C34 1.5(5) . . . . ?
C32 C31 C36 C35 -2.4(4) . . . . ?
C32 C31 B2 N5 -120.8(3) . . . . ?
C32 C31 B2 N7 122.5(3) . . . . ?
C32 C31 B2 C25 2.0(4) . . . . ?
C32 C33 C34 C35 -2.0(5) . . . . ?
C33 C34 C35 C36 0.4(5) . . . . ?
C34 C35 C36 C31 1.9(5) . . . . ?
C36 C31 C32 C33 0.7(4) . . . . ?
C36 C31 B2 N5 59.2(3) . . . . ?
C36 C31 B2 N7 -57.5(3) . . . . ?
C36 C31 B2 C25 -178.0(3) . . . . ?
B2 N5 N6 Tl2 -17.3(3) . . . . ?
B2 N5 N6 C19 -175.5(2) . . . . ?
B2 N5 C21 C20 174.4(3) . . . . ?
B2 N7 N8 Tl2 2.7(3) . . . . ?
B2 N7 N8 C22 177.9(2) . . . . ?
B2 N7 C24 C23 -177.5(3) . . . . ?
B2 C25 C26 C27 -176.9(3) . . . . ?
B2 C25 C30 C29 177.4(3) . . . . ?
B2 C31 C32 C33 -179.3(3) . . . . ?
B2 C31 C36 C35 177.6(3) . . . . ?
